data_8105628
loop_
_publ_author_name
'Xin, Wang'
'Jinglan, Kan'
'Yonghui, Zhang'
'Liguo, Yang'
'Linna, Gao'

_publ_section_title
;
 Crystal structure of
 bis((E)-2-ethoxy-6-(((2-hydroxyethyl)imino)methyl)phenolato-\k2
 N,O)copper(II), C22H28N2CuO6
;
_journal_issue 2
_journal_name_full 'Zeitschrift f\"ur Kristallographie - New Crystal Structures'
_journal_page_first 315
_journal_page_last 316
_journal_paper_doi 10.1515/ncrs-2018-0367
_journal_volume 234
_journal_year 2019
_chemical_formula_sum 'C22 H28 Cu N2 O6'
_chemical_formula_weight 480.00
_space_group_crystal_system monoclinic
_space_group_IT_number 14
_space_group_name_Hall '-P 2ybc'
_space_group_name_H-M_alt 'P 1 21/c 1'
_atom_sites_solution_hydrogens geom
_audit_creation_method SHELXL-2014/7
_cell_angle_alpha 90
_cell_angle_beta 97.785(3)
_cell_angle_gamma 90
_cell_formula_units_Z 2
_cell_length_a 8.5942(7)
_cell_length_b 25.888(2)
_cell_length_c 4.8204(4)
_cell_measurement_reflns_used 9963
_cell_measurement_temperature 296(2)
_cell_measurement_theta_max 27.59
_cell_measurement_theta_min 2.86
_cell_volume 1062.59(15)
_computing_cell_refinement 'Bruker SAINT'
_computing_data_collection 'Bruker APEX2'
_computing_data_reduction 'Bruker SAINT'
_computing_molecular_graphics 'Bruker SHELXTL'
_computing_publication_material 'Bruker SHELXTL'
_computing_structure_refinement 'SHELXL-2014/7 (Sheldrick, 2014)'
_computing_structure_solution 'Bruker SHELXTL'
_diffrn_ambient_temperature 296(2)
_diffrn_measured_fraction_theta_full 0.997
_diffrn_measured_fraction_theta_max 0.997
_diffrn_measurement_device_type 'Bruker APEX-II CCD'
_diffrn_measurement_method '\f and \w scans'
_diffrn_radiation_type MoK\a
_diffrn_radiation_wavelength 0.71073
_diffrn_reflns_av_R_equivalents 0.0176
_diffrn_reflns_av_unetI/netI 0.0087
_diffrn_reflns_Laue_measured_fraction_full 0.997
_diffrn_reflns_Laue_measured_fraction_max 0.997
_diffrn_reflns_limit_h_max 10
_diffrn_reflns_limit_h_min -10
_diffrn_reflns_limit_k_max 30
_diffrn_reflns_limit_k_min -30
_diffrn_reflns_limit_l_max 5
_diffrn_reflns_limit_l_min -5
_diffrn_reflns_number 15460
_diffrn_reflns_point_group_measured_fraction_full 0.997
_diffrn_reflns_point_group_measured_fraction_max 0.997
_diffrn_reflns_theta_full 24.996
_diffrn_reflns_theta_max 24.996
_diffrn_reflns_theta_min 3.148
_exptl_absorpt_coefficient_mu 1.070
_exptl_absorpt_correction_type multi-scan
_exptl_absorpt_process_details sadabs
_exptl_crystal_colour blue
_exptl_crystal_density_diffrn 1.500
_exptl_crystal_description Block
_exptl_crystal_F_000 502
_exptl_crystal_size_max 0.13
_exptl_crystal_size_mid 0.11
_exptl_crystal_size_min 0.09
_exptl_transmission_factor_max 0.745
_exptl_transmission_factor_min 0.250
_refine_diff_density_max 0.259
_refine_diff_density_min -0.233
_refine_diff_density_rms 0.045
_refine_ls_extinction_coef .
_refine_ls_extinction_method none
_refine_ls_goodness_of_fit_ref 1.163
_refine_ls_hydrogen_treatment constr
_refine_ls_matrix_type full
_refine_ls_number_parameters 144
_refine_ls_number_reflns 1865
_refine_ls_number_restraints 0
_refine_ls_restrained_S_all 1.163
_refine_ls_R_factor_all 0.0322
_refine_ls_R_factor_gt 0.0313
_refine_ls_shift/su_max 0.000
_refine_ls_shift/su_mean 0.000
_refine_ls_structure_factor_coef Fsqd
_refine_ls_weighting_details 'w=1/[\s^2^(Fo^2^)+(0.0413P)^2^+0.7050P] where P=(Fo^2^+2Fc^2^)/3'
_refine_ls_weighting_scheme calc
_refine_ls_wR_factor_gt 0.0866
_refine_ls_wR_factor_ref 0.0878
_reflns_Friedel_coverage 0.000
_reflns_Friedel_fraction_full .
_reflns_Friedel_fraction_max .
_reflns_number_gt 1814
_reflns_number_total 1865
_reflns_threshold_expression 'I > 2\s(I)'
_cod_data_source_file suppl_ncrs-2018-0367_suppl.cif
_cod_data_source_block a
_cod_original_cell_volume 1062.60(15)
_cod_original_sg_symbol_H-M 'P 21/c'
_cod_database_code 8105628
_shelx_shelxl_version_number 2014/7
_shelx_space_group_comment
;
The symmetry employed for this shelxl refinement is uniquely defined
by the following loop, which should always be used as a source of
symmetry information in preference to the above space-group names.
They are only intended as comments.
;

loop_
_space_group_symop_operation_xyz
'x, y, z'
'-x, y+1/2, -z+1/2'
'-x, -y, -z'
'x, -y-1/2, z-1/2'

loop_
_atom_site_label
_atom_site_type_symbol
_atom_site_fract_x
_atom_site_fract_y
_atom_site_fract_z
_atom_site_U_iso_or_equiv
_atom_site_adp_type
_atom_site_occupancy
_atom_site_site_symmetry_order
_atom_site_calc_flag
_atom_site_refinement_flags_posn
_atom_site_refinement_flags_adp
_atom_site_refinement_flags_occupancy
_atom_site_disorder_assembly
_atom_site_disorder_group
Cu1 Cu 0.5000 0.5000 0.5000 0.03140(15) Uani 1 2 d S . P . .
N1 N 0.3245(2) 0.52338(7) 0.7057(4) 0.0330(4) Uani 1 1 d . . . . .
O1 O 0.5958(2) 0.64550(7) 0.0678(4) 0.0501(5) Uani 1 1 d . . . . .
O2 O 0.52984(18) 0.56843(6) 0.3773(4) 0.0416(4) Uani 1 1 d . . . . .
O3 O 0.1441(2) 0.43089(8) 0.5498(4) 0.0574(5) Uani 1 1 d . . . . .
H3 H 0.2300 0.4166 0.5777 0.086 Uiso 1 1 calc R U . . .
C1 C 0.8001(4) 0.67862(13) -0.1606(8) 0.0751(10) Uani 1 1 d . . . . .
H1A H 0.8705 0.6730 0.0089 0.113 Uiso 1 1 calc R U . . .
H1B H 0.8345 0.7080 -0.2571 0.113 Uiso 1 1 calc R U . . .
H1C H 0.7991 0.6487 -0.2782 0.113 Uiso 1 1 calc R U . . .
C2 C 0.6384(3) 0.68826(10) -0.0912(6) 0.0526(7) Uani 1 1 d . . . . .
H2A H 0.6364 0.7199 0.0163 0.063 Uiso 1 1 calc R U . . .
H2B H 0.5650 0.6918 -0.2616 0.063 Uiso 1 1 calc R U . . .
C3 C 0.4573(3) 0.64877(9) 0.1764(5) 0.0392(5) Uani 1 1 d . . . . .
C4 C 0.3519(3) 0.68908(10) 0.1344(6) 0.0479(6) Uani 1 1 d . . . . .
H4 H 0.3725 0.7166 0.0212 0.057 Uiso 1 1 calc R U . . .
C5 C 0.2152(3) 0.68903(10) 0.2592(7) 0.0540(7) Uani 1 1 d . . . . .
H5 H 0.1449 0.7164 0.2286 0.065 Uiso 1 1 calc R U . . .
C6 C 0.1843(3) 0.64900(10) 0.4259(6) 0.0490(6) Uani 1 1 d . . . . .
H6 H 0.0934 0.6494 0.5107 0.059 Uiso 1 1 calc R U . . .
C7 C 0.2890(3) 0.60676(9) 0.4718(5) 0.0374(5) Uani 1 1 d . . . . .
C8 C 0.4270(3) 0.60597(8) 0.3454(5) 0.0346(5) Uani 1 1 d . . . . .
C9 C 0.2536(3) 0.56683(9) 0.6606(5) 0.0370(5) Uani 1 1 d . . . . .
H9 H 0.1704 0.5731 0.7608 0.044 Uiso 1 1 calc R U . . .
C10 C 0.2631(3) 0.48976(9) 0.9147(5) 0.0381(5) Uani 1 1 d . . . . .
H10A H 0.2362 0.5109 1.0674 0.046 Uiso 1 1 calc R U . . .
H10B H 0.3446 0.4658 0.9911 0.046 Uiso 1 1 calc R U . . .
C11 C 0.1196(3) 0.45955(10) 0.7896(5) 0.0445(6) Uani 1 1 d . . . . .
H11A H 0.0896 0.4361 0.9299 0.053 Uiso 1 1 calc R U . . .
H11B H 0.0332 0.4834 0.7396 0.053 Uiso 1 1 calc R U . . .

loop_
_atom_site_aniso_label
_atom_site_aniso_U_11
_atom_site_aniso_U_22
_atom_site_aniso_U_33
_atom_site_aniso_U_23
_atom_site_aniso_U_13
_atom_site_aniso_U_12
Cu1 0.0282(2) 0.0337(2) 0.0327(2) 0.00126(14) 0.00555(15) 0.00132(14)
N1 0.0290(9) 0.0391(10) 0.0311(9) -0.0025(8) 0.0050(7) -0.0027(8)
O1 0.0498(10) 0.0415(9) 0.0624(11) 0.0135(8) 0.0202(9) 0.0021(8)
O2 0.0343(8) 0.0354(8) 0.0578(10) 0.0087(7) 0.0162(7) 0.0054(7)
O3 0.0417(10) 0.0664(12) 0.0636(12) -0.0172(10) 0.0048(9) -0.0076(9)
C1 0.079(2) 0.0621(19) 0.092(3) 0.0157(17) 0.042(2) -0.0018(17)
C2 0.0620(17) 0.0426(14) 0.0554(16) 0.0068(12) 0.0163(13) -0.0062(12)
C3 0.0374(12) 0.0351(12) 0.0443(13) -0.0010(10) 0.0026(10) -0.0025(9)
C4 0.0506(15) 0.0345(12) 0.0569(15) 0.0059(11) 0.0012(12) -0.0012(11)
C5 0.0419(14) 0.0385(13) 0.080(2) 0.0012(13) 0.0032(13) 0.0095(11)
C6 0.0366(13) 0.0432(14) 0.0684(17) -0.0030(12) 0.0118(12) 0.0038(10)
C7 0.0322(11) 0.0351(12) 0.0443(13) -0.0050(9) 0.0038(9) -0.0006(9)
C8 0.0338(11) 0.0322(11) 0.0367(11) -0.0038(9) 0.0010(9) -0.0003(9)
C9 0.0290(11) 0.0422(12) 0.0411(12) -0.0082(10) 0.0092(9) 0.0007(9)
C10 0.0373(12) 0.0456(12) 0.0327(12) 0.0001(10) 0.0091(9) 0.0012(10)
C11 0.0354(12) 0.0532(14) 0.0464(14) 0.0052(11) 0.0109(10) -0.0012(10)

loop_
_atom_type_symbol
_atom_type_description
_atom_type_scat_dispersion_real
_atom_type_scat_dispersion_imag
_atom_type_scat_source
C C 0.0033 0.0016 'International Tables Vol C Tables 4.2.6.8 and 6.1.1.4'
H H 0.0000 0.0000 'International Tables Vol C Tables 4.2.6.8 and 6.1.1.4'
N N 0.0061 0.0033 'International Tables Vol C Tables 4.2.6.8 and 6.1.1.4'
O O 0.0106 0.0060 'International Tables Vol C Tables 4.2.6.8 and 6.1.1.4'
Cu Cu 0.3201 1.2651 'International Tables Vol C Tables 4.2.6.8 and 6.1.1.4'

loop_
_geom_angle_atom_site_label_1
_geom_angle_atom_site_label_2
_geom_angle_atom_site_label_3
_geom_angle
_geom_angle_site_symmetry_1
_geom_angle_site_symmetry_3
O2 Cu1 O2 180.0 . 3_666
O2 Cu1 N1 89.15(7) . 3_666
O2 Cu1 N1 90.85(7) 3_666 3_666
O2 Cu1 N1 90.85(7) . .
O2 Cu1 N1 89.15(7) 3_666 .
N1 Cu1 N1 180.00(6) 3_666 .
C9 N1 C10 115.16(19) . .
C9 N1 Cu1 123.49(16) . .
C10 N1 Cu1 121.30(14) . .
C3 O1 C2 117.35(19) . .
C8 O2 Cu1 127.79(14) . .
C11 O3 H3 109.5 . .
C2 C1 H1A 109.5 . .
C2 C1 H1B 109.5 . .
H1A C1 H1B 109.5 . .
C2 C1 H1C 109.5 . .
H1A C1 H1C 109.5 . .
H1B C1 H1C 109.5 . .
O1 C2 C1 107.8(2) . .
O1 C2 H2A 110.1 . .
C1 C2 H2A 110.1 . .
O1 C2 H2B 110.1 . .
C1 C2 H2B 110.1 . .
H2A C2 H2B 108.5 . .
O1 C3 C4 125.4(2) . .
O1 C3 C8 114.1(2) . .
C4 C3 C8 120.5(2) . .
C3 C4 C5 120.8(2) . .
C3 C4 H4 119.6 . .
C5 C4 H4 119.6 . .
C6 C5 C4 120.0(2) . .
C6 C5 H5 120.0 . .
C4 C5 H5 120.0 . .
C5 C6 C7 120.7(2) . .
C5 C6 H6 119.6 . .
C7 C6 H6 119.6 . .
C8 C7 C6 120.0(2) . .
C8 C7 C9 121.9(2) . .
C6 C7 C9 118.1(2) . .
O2 C8 C7 123.8(2) . .
O2 C8 C3 118.3(2) . .
C7 C8 C3 117.9(2) . .
N1 C9 C7 127.0(2) . .
N1 C9 H9 116.5 . .
C7 C9 H9 116.5 . .
N1 C10 C11 112.22(19) . .
N1 C10 H10A 109.2 . .
C11 C10 H10A 109.2 . .
N1 C10 H10B 109.2 . .
C11 C10 H10B 109.2 . .
H10A C10 H10B 107.9 . .
O3 C11 C10 113.14(19) . .
O3 C11 H11A 109.0 . .
C10 C11 H11A 109.0 . .
O3 C11 H11B 109.0 . .
C10 C11 H11B 109.0 . .
H11A C11 H11B 107.8 . .

loop_
_geom_bond_atom_site_label_1
_geom_bond_atom_site_label_2
_geom_bond_distance
_geom_bond_site_symmetry_2
Cu1 O2 1.8961(15) .
Cu1 O2 1.8962(15) 3_666
Cu1 N1 2.0073(18) 3_666
Cu1 N1 2.0073(18) .
N1 C9 1.284(3) .
N1 C10 1.482(3) .
O1 C3 1.367(3) .
O1 C2 1.422(3) .
O2 C8 1.309(3) .
O3 C11 1.413(3) .
O3 H3 0.8200 .
C1 C2 1.494(4) .
C1 H1A 0.9600 .
C1 H1B 0.9600 .
C1 H1C 0.9600 .
C2 H2A 0.9700 .
C2 H2B 0.9700 .
C3 C4 1.379(3) .
C3 C8 1.420(3) .
C4 C5 1.390(4) .
C4 H4 0.9300 .
C5 C6 1.359(4) .
C5 H5 0.9300 .
C6 C7 1.414(3) .
C6 H6 0.9300 .
C7 C8 1.405(3) .
C7 C9 1.437(3) .
C9 H9 0.9300 .
C10 C11 1.515(3) .
C10 H10A 0.9700 .
C10 H10B 0.9700 .
C11 H11A 0.9700 .
C11 H11B 0.9700 .
